data_7056747
loop_
_publ_author_name
'Bakewell, Nicholas Owen'
'Thavarajah, Rumintha'
'Motevalli, Majid'
'Sheriff, Tippu S.'

_publ_section_title
;
 Nucleophile and Base Differentiation of Pyridine in Reaction with
 Tetrahalocatechols and the Formation of Manganese(III)-Catecholate and
 Pyridinium-Catecholate Complexes for the in situ Generation of Hydrogen
 Peroxide from Dioxygen
;
_journal_name_full 'New Journal of Chemistry'
_journal_paper_doi 10.1039/C7NJ02725G
_journal_year 2017
_chemical_formula_moiety 'C11 H7 Br3 N O2,Br, C2H6O'
_chemical_formula_sum 'C13 H13 Br4 N O3'
_chemical_formula_weight 550.88
_space_group_IT_number 14
_symmetry_cell_setting monoclinic
_symmetry_Int_Tables_number 14
_symmetry_space_group_name_Hall '-P 2yn'
_symmetry_space_group_name_H-M 'P 1 21/n 1'
_atom_sites_solution_hydrogens geom
_audit_conform_dict_location ftp://ftp.iucr.org/pub/cif_core.dic
_audit_conform_dict_name cif_core.dic
_audit_conform_dict_version 2.4.3
_audit_creation_date 2017-10-22T17:55:27-00:00
_audit_creation_method 'WinGX routine CIF_UPDATE'
_audit_update_record
;
2017-10-24 deposited with the CCDC.
2017-11-13 downloaded from the CCDC.
;
_cell_angle_alpha 90
_cell_angle_beta 95.134(14)
_cell_angle_gamma 90
_cell_formula_units_Z 4
_cell_length_a 8.353(5)
_cell_length_b 14.954(8)
_cell_length_c 13.404(7)
_cell_measurement_reflns_used 9708
_cell_measurement_temperature 100(2)
_cell_measurement_theta_max 29.01
_cell_measurement_theta_min 2.77
_cell_measurement_wavelength 0.71073
_cell_volume 1667.6(16)
_computing_cell_refinement 'SAINT V8.34A (Bruker AXS Inc., 2013)'
_computing_data_collection 'Bruker Instrument Service v2014.11.0.1'
_computing_data_reduction 'SAINT V8.34A (Bruker AXS Inc., 2013)'
_computing_molecular_graphics 'Ortep for Windows (Farrugia, 2012)'
_computing_publication_material 'WinGX publication routines (Farrugia, 2012)'
_computing_structure_refinement 'SHELXL-2016/6 (Sheldrick, 2016)'
_computing_structure_solution 'SHELXT 2014/4 (Sheldrick, 2014)'
_diffrn_ambient_temperature 100.(2)
_diffrn_detector_area_resol_mean 8.3333
_diffrn_measured_fraction_theta_full 0.999
_diffrn_measured_fraction_theta_max 0.974
_diffrn_measurement_device_type 'Bruker APEX-II CCD'
_diffrn_measurement_method '\f and \w scans'
_diffrn_radiation_monochromator graphite
_diffrn_radiation_source 'sealed tube'
_diffrn_radiation_type MoK\a
_diffrn_radiation_wavelength 0.71073
_diffrn_reflns_av_R_equivalents 0.0278
_diffrn_reflns_av_unetI/netI 0.0239
_diffrn_reflns_Laue_measured_fraction_full 0.999
_diffrn_reflns_Laue_measured_fraction_max 0.974
_diffrn_reflns_limit_h_max 10
_diffrn_reflns_limit_h_min -11
_diffrn_reflns_limit_k_max 18
_diffrn_reflns_limit_k_min -20
_diffrn_reflns_limit_l_max 18
_diffrn_reflns_limit_l_min -18
_diffrn_reflns_number 17057
_diffrn_reflns_point_group_measured_fraction_full 0.999
_diffrn_reflns_point_group_measured_fraction_max 0.974
_diffrn_reflns_theta_full 25.242
_diffrn_reflns_theta_max 29.038
_diffrn_reflns_theta_min 2.045
_exptl_absorpt_coefficient_mu 9.66
_exptl_absorpt_correction_T_max 0.45
_exptl_absorpt_correction_T_min 0.11
_exptl_absorpt_correction_type multi-scan
_exptl_absorpt_process_details 'SADABS V2014/5 (Bruker AXS Inc.)'
_exptl_crystal_colour yellow
_exptl_crystal_density_diffrn 2.194
_exptl_crystal_density_method 'not measured'
_exptl_crystal_description shard
_exptl_crystal_F_000 1048
_exptl_crystal_size_max 0.4
_exptl_crystal_size_mid 0.25
_exptl_crystal_size_min 0.1
_refine_diff_density_max 1.078
_refine_diff_density_min -0.997
_refine_diff_density_rms 0.096
_refine_ls_extinction_method none
_refine_ls_goodness_of_fit_ref 0.922
_refine_ls_hydrogen_treatment mixed
_refine_ls_matrix_type full
_refine_ls_number_constraints 0
_refine_ls_number_parameters 248
_refine_ls_number_reflns 4355
_refine_ls_number_restraints 70
_refine_ls_restrained_S_all 0.918
_refine_ls_R_factor_all 0.028
_refine_ls_R_factor_gt 0.022
_refine_ls_shift/su_max 0.019
_refine_ls_shift/su_mean 0.001
_refine_ls_structure_factor_coef Fsqd
_refine_ls_weighting_details 'w=1/[\s^2^(Fo^2^)+(0.0195P)^2^+4.3780P] where P=(Fo^2^+2Fc^2^)/3'
_refine_ls_weighting_scheme calc
_refine_ls_wR_factor_gt 0.0486
_refine_ls_wR_factor_ref 0.0513
_reflns_Friedel_coverage 0
_reflns_number_gt 3883
_reflns_number_total 4355
_reflns_threshold_expression 'I > 2\s(I)'
_cod_data_source_file c7nj02725g2.cif
_cod_data_source_block shelx
_cod_original_sg_symbol_H-M 'P 21/n'
_cod_database_code 7056747

loop_
_symmetry_equiv_pos_as_xyz
'x, y, z'
'-x+1/2, y+1/2, -z+1/2'
'-x, -y, -z'
'x-1/2, -y-1/2, z-1/2'

loop_
_atom_site_label
_atom_site_type_symbol
_atom_site_fract_x
_atom_site_fract_y
_atom_site_fract_z
_atom_site_U_iso_or_equiv
_atom_site_adp_type
_atom_site_occupancy
_atom_site_site_symmetry_order
_atom_site_calc_flag
_atom_site_refinement_flags_posn
_atom_site_refinement_flags_adp
_atom_site_refinement_flags_occupancy
_atom_site_disorder_assembly
_atom_site_disorder_group
Br1 Br 0.53370(4) 0.41915(2) 0.29087(2) 0.01889(7) Uani 0.9644(8) 1 d D . P A 1
Br2 Br 0.59079(3) 0.33865(2) 0.52083(2) 0.01346(6) Uani 0.9644(8) 1 d D . P A 1
Br3 Br 0.94117(3) 0.71146(2) 0.40731(2) 0.01560(6) Uani 0.9644(8) 1 d D . P A 1
Br4 Br 0.91269(5) 0.64116(2) 0.83738(2) 0.01978(7) Uani 0.9644(8) 1 d . . P A 1
C1 C 0.8141(3) 0.54004(17) 0.19587(18) 0.0155(5) Uani 0.9644(8) 1 d D . P A 1
H1 H 0.874135 0.488154 0.216076 0.019 Uiso 0.9644(8) 1 calc R U P A 1
C2 C 0.8041(3) 0.56755(19) 0.09835(18) 0.0176(5) Uani 0.9644(8) 1 d D . P A 1
H2 H 0.855186 0.534388 0.049737 0.021 Uiso 0.9644(8) 1 calc R U P A 1
C3 C 0.7190(3) 0.64397(19) 0.07138(19) 0.0175(5) Uani 0.9644(8) 1 d D . P A 1
H3 H 0.711364 0.663683 0.003753 0.021 Uiso 0.9644(8) 1 calc R U P A 1
C4 C 0.6443(3) 0.69238(18) 0.14244(19) 0.0178(5) Uani 0.9644(8) 1 d D . P A 1
H4 H 0.586991 0.745643 0.124161 0.021 Uiso 0.9644(8) 1 calc R U P A 1
C5 C 0.6543(3) 0.66246(16) 0.23853(18) 0.0145(5) Uani 0.9644(8) 1 d D . P A 1
H5 H 0.602671 0.694308 0.287951 0.017 Uiso 0.9644(8) 1 calc R U P A 1
C6 C 0.7482(3) 0.55569(15) 0.36441(16) 0.0108(4) Uani 0.9644(8) 1 d D . P A 1
C7 C 0.6697(3) 0.47782(15) 0.38833(17) 0.0113(4) Uani 0.9644(8) 1 d D . P A 1
C8 C 0.6884(3) 0.44619(15) 0.48556(17) 0.0112(4) Uani 0.9644(8) 1 d D . P A 1
C9 C 0.7822(3) 0.49211(15) 0.55889(16) 0.0107(4) Uani 0.9644(8) 1 d D . P A 1
C10 C 0.8539(3) 0.57341(15) 0.53469(16) 0.0112(4) Uani 0.9644(8) 1 d D . P A 1
C11 C 0.8384(3) 0.60406(15) 0.43764(17) 0.0109(4) Uani 0.9644(8) 1 d D . P A 1
C12 C 0.7834(4) 0.3895(2) 0.9118(2) 0.0289(6) Uani 1 1 d . . . . .
H12A H 0.81451 0.445025 0.879833 0.043 Uiso 1 1 calc R U . . .
H12B H 0.849249 0.381541 0.975433 0.043 Uiso 1 1 calc R U . . .
H12C H 0.669732 0.392668 0.924367 0.043 Uiso 1 1 calc R U . . .
C13 C 0.8088(4) 0.31222(18) 0.84440(19) 0.0245(6) Uani 1 1 d . . . . .
H13A H 0.924495 0.305799 0.835235 0.029 Uiso 1 1 calc R U . . .
H13B H 0.771237 0.25626 0.874153 0.029 Uiso 1 1 calc R U . . .
N1 N 0.7379(2) 0.58727(13) 0.26335(14) 0.0107(4) Uani 0.9644(8) 1 d D . P A 1
O1 O 0.8146(2) 0.46700(11) 0.65331(12) 0.0146(3) Uani 0.9644(8) 1 d D . P A 1
H1A H 0.762602 0.420428 0.663989 0.022 Uiso 0.9644(8) 1 calc R U P A 1
O2 O 0.9433(2) 0.62017(12) 0.60451(12) 0.0147(3) Uani 0.9644(8) 1 d D . P A 1
H2A H 0.920552 0.604383 0.6617 0.022 Uiso 0.9644(8) 1 calc DR U P A 1
O3 O 0.7201(2) 0.32858(12) 0.75038(13) 0.0204(4) Uani 1 1 d . . . . .
H3B H 0.704247 0.280032 0.719546 0.031 Uiso 1 1 calc R U . . .
Br1A Br 0.9017(9) 0.6706(6) 0.4159(5) 0.0165(16) Uiso 0.0356(8) 1 d D U P A 2
C6A C 0.7035(10) 0.5247(8) 0.3515(10) 0.0156(19) Uiso 0.0356(8) 1 d DG U P A 2
C7A C 0.793(4) 0.5631(14) 0.4329(12) 0.0157(18) Uiso 0.0356(8) 1 d DG U P A 2
C8A C 0.794(5) 0.5244(19) 0.5272(11) 0.0157(18) Uiso 0.0356(8) 1 d DG U P A 2
C9A C 0.706(5) 0.4472(19) 0.5402(11) 0.0156(19) Uiso 0.0356(8) 1 d DG U P A 2
C10A C 0.616(5) 0.4087(19) 0.4589(14) 0.0155(19) Uiso 0.0356(8) 1 d DG U P A 2
C11A C 0.615(3) 0.4475(15) 0.3646(12) 0.0158(18) Uiso 0.0356(8) 1 d DG U P A 2
N1A N 0.7087(10) 0.5639(9) 0.2559(13) 0.015(2) Uiso 0.0356(8) 1 d DG U P A 2
C1A C 0.632(3) 0.6453(12) 0.2369(16) 0.015(2) Uiso 0.0356(8) 1 d DG U P A 2
H1AA H 0.577192 0.673428 0.287707 0.018 Uiso 0.0356(8) 1 calc R U P A 2
C2A C 0.635(4) 0.6857(14) 0.1437(18) 0.015(2) Uiso 0.0356(8) 1 d DG U P A 2
H2AA H 0.581957 0.74135 0.130735 0.018 Uiso 0.0356(8) 1 calc R U P A 2
C3A C 0.714(3) 0.6446(18) 0.0694(15) 0.015(2) Uiso 0.0356(8) 1 d DG U P A 2
H3A H 0.716255 0.672151 0.005685 0.018 Uiso 0.0356(8) 1 calc R U P A 2
C4A C 0.791(2) 0.5631(19) 0.0884(14) 0.015(2) Uiso 0.0356(8) 1 d DG U P A 2
H4A H 0.845789 0.535029 0.037604 0.018 Uiso 0.0356(8) 1 calc R U P A 2
C5A C 0.7884(18) 0.5228(13) 0.1816(14) 0.015(2) Uiso 0.0356(8) 1 d DG U P A 2
H5A H 0.841025 0.467105 0.194575 0.018 Uiso 0.0356(8) 1 calc R U P A 2
Br2A Br 0.8888(9) 0.5817(5) 0.6397(5) 0.0161(16) Uiso 0.0356(8) 1 d D U P A 2
Br3A Br 0.4780(10) 0.3981(5) 0.2613(6) 0.0184(17) Uiso 0.0356(8) 1 d D U P A 2
Br4A Br 0.9683(10) 0.6526(5) 0.8664(7) 0.0139(18) Uiso 0.0356(8) 1 d . . P A 2
O1A O 0.688(5) 0.404(3) 0.6255(19) 0.016(3) Uiso 0.0356(8) 1 d D U P A 2
H1AB H 0.591455 0.389998 0.627732 0.024 Uiso 0.0356(8) 1 calc R U P A 2
O2A O 0.522(5) 0.336(2) 0.470(3) 0.015(2) Uiso 0.0356(8) 1 d D U P A 2
H2AB H 0.43(3) 0.354(6) 0.49(5) 0.015(2) Uiso 0.0356(8) 1 d D U P A 2

loop_
_atom_site_aniso_label
_atom_site_aniso_U_11
_atom_site_aniso_U_22
_atom_site_aniso_U_33
_atom_site_aniso_U_23
_atom_site_aniso_U_13
_atom_site_aniso_U_12
Br1 0.02660(15) 0.01939(13) 0.01009(11) -0.00074(9) -0.00165(10) -0.00777(11)
Br2 0.01827(12) 0.01176(11) 0.01062(11) 0.00040(8) 0.00283(9) -0.00286(8)
Br3 0.02271(13) 0.01330(13) 0.01078(11) 0.00161(8) 0.00138(9) -0.00484(10)
Br4 0.03552(18) 0.01503(13) 0.00952(12) 0.00127(9) 0.00603(13) 0.00734(11)
C1 0.0201(12) 0.0160(12) 0.0110(11) -0.0017(9) 0.0047(9) 0.0034(9)
C2 0.0213(13) 0.0219(13) 0.0102(11) -0.0024(9) 0.0049(9) 0.0007(10)
C3 0.0222(13) 0.0226(13) 0.0081(10) 0.0028(9) 0.0033(9) -0.0015(10)
C4 0.0227(13) 0.0176(12) 0.0130(11) 0.0036(9) 0.0013(10) 0.0049(10)
C5 0.0160(12) 0.0158(11) 0.0120(11) -0.0001(9) 0.0027(9) 0.0041(9)
C6 0.0138(11) 0.0116(10) 0.0072(10) 0.0012(8) 0.0023(8) 0.0029(8)
C7 0.0132(11) 0.0115(10) 0.0092(10) -0.0017(8) 0.0017(8) 0.0010(8)
C8 0.0127(11) 0.0088(10) 0.0123(10) 0.0012(8) 0.0024(8) -0.0003(8)
C9 0.0120(11) 0.0119(10) 0.0084(10) 0.0009(8) 0.0025(8) 0.0021(8)
C10 0.0132(11) 0.0117(10) 0.0089(10) -0.0009(8) 0.0017(8) 0.0014(8)
C11 0.0127(11) 0.0099(10) 0.0102(10) 0.0009(8) 0.0026(8) 0.0002(8)
C12 0.0362(16) 0.0311(15) 0.0187(13) -0.0043(11) -0.0006(11) -0.0114(12)
C13 0.0354(16) 0.0201(12) 0.0163(12) 0.0030(10) -0.0066(11) -0.0092(11)
N1 0.0143(10) 0.0115(9) 0.0064(8) 0.0019(7) 0.0017(7) 0.0017(7)
O1 0.0219(9) 0.0138(8) 0.0077(7) 0.0024(6) -0.0007(7) -0.0039(7)
O2 0.0204(9) 0.0163(8) 0.0073(7) -0.0007(6) 0.0012(7) -0.0046(7)
O3 0.0297(10) 0.0186(9) 0.0123(8) 0.0008(7) -0.0017(7) -0.0066(7)

loop_
_atom_type_symbol
_atom_type_description
_atom_type_scat_dispersion_real
_atom_type_scat_dispersion_imag
_atom_type_scat_source
C C 0.0033 0.0016 'International Tables Vol C Tables 4.2.6.8 and 6.1.1.4'
H H 0 0 'International Tables Vol C Tables 4.2.6.8 and 6.1.1.4'
Br Br -0.2901 2.4595 'International Tables Vol C Tables 4.2.6.8 and 6.1.1.4'
N N 0.0061 0.0033 'International Tables Vol C Tables 4.2.6.8 and 6.1.1.4'
O O 0.0106 0.006 'International Tables Vol C Tables 4.2.6.8 and 6.1.1.4'

loop_
_geom_angle_atom_site_label_1
_geom_angle_atom_site_label_2
_geom_angle_atom_site_label_3
_geom_angle
N1 C1 C2 119.4(2)
N1 C1 H1 120.3
C2 C1 H1 120.3
C1 C2 C3 119.2(2)
C1 C2 H2 120.4
C3 C2 H2 120.4
C2 C3 C4 120.4(2)
C2 C3 H3 119.8
C4 C3 H3 119.8
C5 C4 C3 119.0(2)
C5 C4 H4 120.5
C3 C4 H4 120.5
N1 C5 C4 119.6(2)
N1 C5 H5 120.2
C4 C5 H5 120.2
C11 C6 C7 120.8(2)
C11 C6 N1 118.8(2)
C7 C6 N1 120.4(2)
C8 C7 C6 119.3(2)
C8 C7 Br1 120.55(17)
C6 C7 Br1 120.12(17)
C7 C8 C9 120.6(2)
C7 C8 Br2 120.94(17)
C9 C8 Br2 118.44(17)
O1 C9 C8 126.3(2)
O1 C9 C10 114.3(2)
C8 C9 C10 119.4(2)
O2 C10 C11 119.1(2)
O2 C10 C9 120.8(2)
C11 C10 C9 120.0(2)
C10 C11 C6 119.7(2)
C10 C11 Br3 118.86(17)
C6 C11 Br3 121.44(17)
C13 C12 H12A 109.5
C13 C12 H12B 109.5
H12A C12 H12B 109.5
C13 C12 H12C 109.5
H12A C12 H12C 109.5
H12B C12 H12C 109.5
O3 C13 C12 108.1(2)
O3 C13 H13A 110.1
C12 C13 H13A 110.1
O3 C13 H13B 110.1
C12 C13 H13B 110.1
H13A C13 H13B 108.4
C5 N1 C1 122.3(2)
C5 N1 C6 119.65(19)
C1 N1 C6 118.0(2)
C9 O1 H1A 109.5
C10 O2 H2A 109.5
C13 O3 H3B 109.5
C7A C6A C11A 120
C7A C6A N1A 118.8(7)
C11A C6A N1A 121.2(7)
C8A C7A C6A 120
C8A C7A Br1A 120.3(8)
C6A C7A Br1A 119.6(8)
C9A C8A C7A 120
C9A C8A Br2A 118.4(10)
C7A C8A Br2A 121.1(10)
O1A C9A C8A 127.4(17)
O1A C9A C10A 112.6(17)
C8A C9A C10A 120
O2A C10A C11A 118.4(17)
O2A C10A C9A 121.5(17)
C11A C10A C9A 120
C10A C11A C6A 120
C10A C11A Br3A 117.6(7)
C6A C11A Br3A 122.2(7)
C1A N1A C5A 120
C1A N1A C6A 118.6(9)
C5A N1A C6A 121.4(9)
N1A C1A C2A 120
N1A C1A H1AA 120
C2A C1A H1AA 120
C3A C2A C1A 120
C3A C2A H2AA 120
C1A C2A H2AA 120
C2A C3A C4A 120
C2A C3A H3A 120
C4A C3A H3A 120
C3A C4A C5A 120
C3A C4A H4A 120
C5A C4A H4A 120
C4A C5A N1A 120
C4A C5A H5A 120
N1A C5A H5A 120
C9A O1A H1AB 109.5
C10A O2A H2AB 108(4)

loop_
_geom_bond_atom_site_label_1
_geom_bond_atom_site_label_2
_geom_bond_distance
Br1 C7 1.871(2)
Br2 C8 1.882(2)
Br3 C11 1.883(2)
C1 N1 1.351(3)
C1 C2 1.366(3)
C1 H1 0.95
C2 C3 1.377(4)
C2 H2 0.95
C3 C4 1.388(3)
C3 H3 0.95
C4 C5 1.359(3)
C4 H4 0.95
C5 N1 1.349(3)
C5 H5 0.95
C6 C11 1.387(3)
C6 C7 1.388(3)
C6 N1 1.430(3)
C7 C8 1.382(3)
C8 C9 1.383(3)
C9 O1 1.325(3)
C9 C10 1.406(3)
C10 O2 1.341(3)
C10 C11 1.374(3)
C12 C13 1.494(4)
C12 H12A 0.98
C12 H12B 0.98
C12 H12C 0.98
C13 O3 1.425(3)
C13 H13A 0.99
C13 H13B 0.99
O1 H1A 0.84
O2 H2A 0.84
O3 H3B 0.84
Br1A C7A 1.869(12)
C6A C7A 1.39
C6A C11A 1.39
C6A N1A 1.414(14)
C7A C8A 1.39
C8A C9A 1.39
C8A Br2A 1.850(12)
C9A O1A 1.329(17)
C9A C10A 1.39
C10A O2A 1.355(17)
C10A C11A 1.39
C11A Br3A 1.867(11)
N1A C1A 1.39
N1A C5A 1.39
C1A C2A 1.39
C1A H1AA 0.95
C2A C3A 1.39
C2A H2AA 0.95
C3A C4A 1.39
C3A H3A 0.95
C4A C5A 1.39
C4A H4A 0.95
C5A H5A 0.95
O1A H1AB 0.84
O2A H2AB 0.84(2)

loop_
_geom_hbond_atom_site_label_D
_geom_hbond_atom_site_label_H
_geom_hbond_atom_site_label_A
_geom_hbond_distance_DH
_geom_hbond_distance_HA
_geom_hbond_distance_DA
_geom_hbond_angle_DHA
_geom_hbond_site_symmetry_A
C1 H1 Br4 0.95 2.77 3.596(3) 146.4 3_766
C4 H4 Br3 0.95 3.12 3.731(3) 124 4_575
C4 H4 O2 0.95 2.34 3.284(3) 171.5 4_575
C5 H5 Br4 0.95 3.03 3.864(3) 146.9 4_575
C12 H12A Br4 0.98 3.11 4.064(4) 164.4 .
C12 H12B Br4 0.98 3.08 4.054(3) 173.9 3_767
O1 H1A Br2 0.84 2.6 3.121(2) 121.6 .
O1 H1A O3 0.84 1.85 2.605(3) 148.5 .
O2 H2A Br4 0.84 2.42 3.170(2) 148.3 .
O2 H2A O1 0.84 2.24 2.637(3) 109.5 .
O3 H3B Br4 0.84 2.39 3.199(2) 161.7 2_646

loop_
_geom_torsion_atom_site_label_1
_geom_torsion_atom_site_label_2
_geom_torsion_atom_site_label_3
_geom_torsion_atom_site_label_4
_geom_torsion
N1 C1 C2 C3 1.3(4)
C1 C2 C3 C4 0.0(4)
C2 C3 C4 C5 -1.0(4)
C3 C4 C5 N1 0.8(4)
C11 C6 C7 C8 -3.1(3)
N1 C6 C7 C8 176.6(2)
C11 C6 C7 Br1 174.49(17)
N1 C6 C7 Br1 -5.8(3)
C6 C7 C8 C9 1.0(3)
Br1 C7 C8 C9 -176.58(17)
C6 C7 C8 Br2 -177.73(17)
Br1 C7 C8 Br2 4.7(3)
C7 C8 C9 O1 -177.1(2)
Br2 C8 C9 O1 1.6(3)
C7 C8 C9 C10 2.4(3)
Br2 C8 C9 C10 -178.84(17)
O1 C9 C10 O2 -1.5(3)
C8 C9 C10 O2 178.9(2)
O1 C9 C10 C11 175.8(2)
C8 C9 C10 C11 -3.8(3)
O2 C10 C11 C6 179.1(2)
C9 C10 C11 C6 1.8(3)
O2 C10 C11 Br3 -0.9(3)
C9 C10 C11 Br3 -178.20(17)
C7 C6 C11 C10 1.7(3)
N1 C6 C11 C10 -178.0(2)
C7 C6 C11 Br3 -178.34(17)
N1 C6 C11 Br3 2.0(3)
C4 C5 N1 C1 0.4(4)
C4 C5 N1 C6 -179.9(2)
C2 C1 N1 C5 -1.5(4)
C2 C1 N1 C6 178.8(2)
C11 C6 N1 C5 -69.9(3)
C7 C6 N1 C5 110.4(3)
C11 C6 N1 C1 109.8(3)
C7 C6 N1 C1 -69.9(3)
C11A C6A C7A C8A 0
N1A C6A C7A C8A -178.0(15)
C11A C6A C7A Br1A -176(3)
N1A C6A C7A Br1A 6(3)
C6A C7A C8A C9A 0
Br1A C7A C8A C9A 176(3)
C6A C7A C8A Br2A -172(3)
Br1A C7A C8A Br2A 5(2)
C7A C8A C9A O1A -177(4)
Br2A C8A C9A O1A -5(4)
C7A C8A C9A C10A 0
Br2A C8A C9A C10A 172(3)
O1A C9A C10A O2A 1(5)
C8A C9A C10A O2A -176(5)
O1A C9A C10A C11A 177(4)
C8A C9A C10A C11A 0
O2A C10A C11A C6A 176(4)
C9A C10A C11A C6A 0
O2A C10A C11A Br3A 2(3)
C9A C10A C11A Br3A -175(3)
C7A C6A C11A C10A 0
N1A C6A C11A C10A 178.0(15)
C7A C6A C11A Br3A 174(3)
N1A C6A C11A Br3A -8(3)
C7A C6A N1A C1A -72(2)
C11A C6A N1A C1A 110(2)
C7A C6A N1A C5A 108(2)
C11A C6A N1A C5A -70(2)
C5A N1A C1A C2A 0
C6A N1A C1A C2A 180
N1A C1A C2A C3A 0
C1A C2A C3A C4A 0
C2A C3A C4A C5A 0
C3A C4A C5A N1A 0
C1A N1A C5A C4A 0
C6A N1A C5A C4A 180
